data_4003520
loop_
_publ_author_name
'Kaur, Aman Preet'
'Harris, Oliver C.'
'Attanayake, N. Harsha'
'Liang, Zhiming'
'Parkin, Sean R.'
'Tang, Maureen H.'
'Odom, Susan A.'

_publ_section_title
;
 Quantifying Environmental Effects on the Solution and Solid-State
 Stability of a Phenothiazine Radical Cation
;
_journal_name_full 'Chemistry of Materials'
_journal_paper_doi 10.1021/acs.chemmater.9b05345
_journal_year 2020
_chemical_formula_moiety 'C17 H19 N O2 S, Cl O4'
_chemical_formula_sum 'C17 H19 Cl N O6 S'
_chemical_formula_weight 400.84
_space_group_crystal_system monoclinic
_space_group_IT_number 14
_space_group_name_Hall '-P 2ybc'
_space_group_name_H-M_alt 'P 1 21/c 1'
_atom_sites_solution_hydrogens difmap
_atom_sites_solution_primary direct
_atom_sites_solution_secondary difmap
_audit_creation_method SHELXL-2018/3
_cell_angle_alpha 90
_cell_angle_beta 96.856(2)
_cell_angle_gamma 90
_cell_formula_units_Z 4
_cell_length_a 7.0156(5)
_cell_length_b 12.6773(8)
_cell_length_c 19.2635(9)
_cell_measurement_reflns_used 9793
_cell_measurement_temperature 90.0(2)
_cell_measurement_theta_max 27.49
_cell_measurement_theta_min 2.67
_cell_volume 1701.02(18)
_computing_cell_refinement '<i>APEX3</i> (Bruker-AXS, 2016)'
_computing_data_collection '<i>APEX3</i> (Bruker-AXS, 2016)'
_computing_data_reduction '<i>APEX3</i> (Bruker-AXS, 2016)'
_computing_molecular_graphics '<i>XP in SHELXTL</i> (Sheldrick, 2008)'
_computing_publication_material '<i>SHELX</i> (Sheldrick, 2008) and <i>CIFFIX</i> (Parkin, 2013)'
_computing_structure_refinement '<i>SHELXL-2018/3</i> (Sheldrick, 2015b)'
_computing_structure_solution '<i>SHELXT</i> (Sheldrick, 2015a)'
_diffrn_ambient_temperature 90.0(2)
_diffrn_detector_area_resol_mean 7.41
_diffrn_measured_fraction_theta_full 0.999
_diffrn_measured_fraction_theta_max 0.998
_diffrn_measurement_device_type 'Bruker D8 Venture dual source'
_diffrn_measurement_method '\f and \w scans'
_diffrn_radiation_type MoK\a
_diffrn_radiation_wavelength 0.71073
_diffrn_reflns_av_R_equivalents 0.0425
_diffrn_reflns_av_unetI/netI 0.0273
_diffrn_reflns_Laue_measured_fraction_full 0.999
_diffrn_reflns_Laue_measured_fraction_max 0.998
_diffrn_reflns_limit_h_max 9
_diffrn_reflns_limit_h_min -9
_diffrn_reflns_limit_k_max 16
_diffrn_reflns_limit_k_min -16
_diffrn_reflns_limit_l_max 22
_diffrn_reflns_limit_l_min -25
_diffrn_reflns_number 26027
_diffrn_reflns_point_group_measured_fraction_full 0.999
_diffrn_reflns_point_group_measured_fraction_max 0.998
_diffrn_reflns_theta_full 25.242
_diffrn_reflns_theta_max 27.520
_diffrn_reflns_theta_min 2.668
_diffrn_source microsource
_exptl_absorpt_coefficient_mu 0.384
_exptl_absorpt_correction_T_max 0.971
_exptl_absorpt_correction_T_min 0.853
_exptl_absorpt_correction_type multi-scan
_exptl_absorpt_process_details '<i>SADABS</i> (Krause et al., 2015)'
_exptl_crystal_colour 'dark green'
_exptl_crystal_density_diffrn 1.565
_exptl_crystal_description block
_exptl_crystal_F_000 836
_exptl_crystal_size_max 0.320
_exptl_crystal_size_mid 0.160
_exptl_crystal_size_min 0.130
_refine_diff_density_max 0.328
_refine_diff_density_min -0.502
_refine_diff_density_rms 0.056
_refine_ls_extinction_coef 0.0054(8)
_refine_ls_extinction_expression Fc^*^=kFc[1+0.001xFc^2^\l^3^/sin(2\q)]^-1/4^
_refine_ls_extinction_method 'SHELXL-2018/3 (Sheldrick 2018)'
_refine_ls_goodness_of_fit_ref 1.075
_refine_ls_hydrogen_treatment constr
_refine_ls_matrix_type full
_refine_ls_number_parameters 237
_refine_ls_number_reflns 3902
_refine_ls_number_restraints 0
_refine_ls_restrained_S_all 1.075
_refine_ls_R_factor_all 0.0360
_refine_ls_R_factor_gt 0.0306
_refine_ls_shift/su_max 0.000
_refine_ls_shift/su_mean 0.000
_refine_ls_structure_factor_coef Fsqd
_refine_ls_weighting_details 'w=1/[\s^2^(Fo^2^)+(0.0288P)^2^+1.0963P] where P=(Fo^2^+2Fc^2^)/3'
_refine_ls_weighting_scheme calc
_refine_ls_wR_factor_gt 0.0738
_refine_ls_wR_factor_ref 0.0773
_reflns_Friedel_coverage 0.000
_reflns_number_gt 3495
_reflns_number_total 3902
_reflns_threshold_expression 'I > 2\s(I)'
_cod_data_source_file cm9b05345_si_003.cif
_cod_data_source_block m19181
_cod_original_sg_symbol_H-M 'P 21/c'
_cod_database_code 4003520
_shelx_shelxl_version_number 2018/3
_shelx_space_group_comment
; 
The symmetry employed for this shelxl refinement is uniquely defined 
by the following loop, which should always be used as a source of 
symmetry information in preference to the above space-group names. 
They are only intended as comments. 
;
_shelx_estimated_absorpt_t_min 0.887
_shelx_estimated_absorpt_t_max 0.952
_exptl_absorpt_special_details
; 
In addition to absorption, multi-scan techniques also correct other slowly 
varying changes in scale factor over reciprocal space, such as those caused 
by X-ray beam inhomogeneity, goniometer imperfection, crystal decomposition, 
crystal longer than the X-ray beam cross section, absorption by the crystal 
mount etc.  These account, by and large, for much of the difference between 
estimated values of Tmin and Tmax and the _exptl_absorpt_correction_ values. 
;

loop_
_space_group_symop_operation_xyz
'x, y, z'
'-x, y+1/2, -z+1/2'
'-x, -y, -z'
'x, -y-1/2, z-1/2'

loop_
_atom_site_label
_atom_site_type_symbol
_atom_site_fract_x
_atom_site_fract_y
_atom_site_fract_z
_atom_site_U_iso_or_equiv
_atom_site_adp_type
_atom_site_occupancy
_atom_site_site_symmetry_order
_atom_site_calc_flag
_atom_site_refinement_flags_posn
_atom_site_refinement_flags_adp
_atom_site_refinement_flags_occupancy
_atom_site_disorder_assembly
_atom_site_disorder_group
S1 S 0.28144(5) 0.52808(3) 0.56820(2) 0.01584(10) Uani 1 1 d . . . . .
O1 O 0.47758(14) 0.26418(8) 0.35093(5) 0.0181(2) Uani 1 1 d . . . . .
O2 O 0.83818(14) 0.16347(8) 0.39700(5) 0.0184(2) Uani 1 1 d . . . . .
N1 N 0.22850(16) 0.39969(9) 0.42796(6) 0.0141(2) Uani 1 1 d . . . . .
C1 C 0.20480(19) 0.50871(11) 0.42384(7) 0.0140(3) Uani 1 1 d . . . . .
C2 C 0.1520(2) 0.55862(11) 0.35874(7) 0.0161(3) Uani 1 1 d . . . . .
H2 H 0.134332 0.517268 0.317344 0.019 Uiso 1 1 calc R U . . .
C3 C 0.1259(2) 0.66599(11) 0.35437(7) 0.0174(3) Uani 1 1 d . . . . .
H3 H 0.088932 0.697469 0.310048 0.021 Uiso 1 1 calc R U . . .
C4 C 0.1528(2) 0.72978(12) 0.41408(8) 0.0188(3) Uani 1 1 d . . . . .
H4 H 0.135998 0.804004 0.410304 0.023 Uiso 1 1 calc R U . . .
C5 C 0.2039(2) 0.68381(12) 0.47821(8) 0.0177(3) Uani 1 1 d . . . . .
H5 H 0.221866 0.726466 0.519010 0.021 Uiso 1 1 calc R U . . .
C6 C 0.22969(19) 0.57440(11) 0.48378(7) 0.0147(3) Uani 1 1 d . . . . .
C7 C 0.31231(19) 0.39493(11) 0.55565(7) 0.0156(3) Uani 1 1 d . . . . .
C8 C 0.3623(2) 0.33625(12) 0.61697(7) 0.0187(3) Uani 1 1 d . . . . .
H8 H 0.372103 0.370424 0.661138 0.022 Uiso 1 1 calc R U . . .
C9 C 0.3972(2) 0.23012(12) 0.61363(8) 0.0204(3) Uani 1 1 d . . . . .
H9 H 0.431248 0.190595 0.655157 0.024 Uiso 1 1 calc R U . . .
C10 C 0.3820(2) 0.18065(12) 0.54815(8) 0.0189(3) Uani 1 1 d . . . . .
H10 H 0.409817 0.107502 0.545644 0.023 Uiso 1 1 calc R U . . .
C11 C 0.3278(2) 0.23548(12) 0.48749(7) 0.0170(3) Uani 1 1 d . . . . .
H11 H 0.316746 0.199663 0.443876 0.020 Uiso 1 1 calc R U . . .
C12 C 0.28841(19) 0.34485(11) 0.48938(7) 0.0144(3) Uani 1 1 d . . . . .
C13 C 0.1712(2) 0.33784(11) 0.36302(7) 0.0152(3) Uani 1 1 d . . . . .
H13A H 0.058819 0.372168 0.336258 0.018 Uiso 1 1 calc R U . . .
H13B H 0.131562 0.266306 0.376103 0.018 Uiso 1 1 calc R U . . .
C14 C 0.3299(2) 0.32799(11) 0.31648(7) 0.0167(3) Uani 1 1 d . . . . .
H14A H 0.279060 0.295586 0.271271 0.020 Uiso 1 1 calc R U . . .
H14B H 0.381056 0.398670 0.307071 0.020 Uiso 1 1 calc R U . . .
C15 C 0.6052(2) 0.22303(12) 0.30525(7) 0.0194(3) Uani 1 1 d . . . . .
H15A H 0.700082 0.277473 0.295930 0.023 Uiso 1 1 calc R U . . .
H15B H 0.532254 0.202228 0.260147 0.023 Uiso 1 1 calc R U . . .
C16 C 0.7059(2) 0.12918(12) 0.33941(8) 0.0197(3) Uani 1 1 d . . . . .
H16A H 0.611038 0.080316 0.356014 0.024 Uiso 1 1 calc R U . . .
H16B H 0.775418 0.091132 0.305240 0.024 Uiso 1 1 calc R U . . .
C17 C 0.8938(2) 0.07844(12) 0.44245(8) 0.0223(3) Uani 1 1 d . . . . .
H17A H 0.940728 0.020208 0.415640 0.033 Uiso 1 1 calc R U . . .
H17B H 0.783209 0.054602 0.464874 0.033 Uiso 1 1 calc R U . . .
H17C H 0.996150 0.101575 0.478321 0.033 Uiso 1 1 calc R U . . .
Cl1 Cl 0.21584(5) -0.00472(3) 0.30104(2) 0.01685(10) Uani 1 1 d . . . . .
O3 O 0.14466(17) 0.10043(9) 0.28872(6) 0.0271(3) Uani 1 1 d . . . . .
O4 O 0.06030(17) -0.07898(9) 0.28608(6) 0.0280(3) Uani 1 1 d . . . . .
O5 O 0.29657(17) -0.01552(10) 0.37283(6) 0.0303(3) Uani 1 1 d . . . . .
O6 O 0.36136(19) -0.02515(10) 0.25632(7) 0.0364(3) Uani 1 1 d . . . . .

loop_
_atom_site_aniso_label
_atom_site_aniso_U_11
_atom_site_aniso_U_22
_atom_site_aniso_U_33
_atom_site_aniso_U_23
_atom_site_aniso_U_13
_atom_site_aniso_U_12
S1 0.01792(18) 0.01784(18) 0.01163(17) -0.00119(13) 0.00123(12) 0.00068(13)
O1 0.0194(5) 0.0222(5) 0.0124(5) -0.0004(4) 0.0014(4) 0.0047(4)
O2 0.0201(5) 0.0179(5) 0.0162(5) 0.0006(4) -0.0018(4) -0.0012(4)
N1 0.0146(5) 0.0156(6) 0.0120(5) -0.0004(4) 0.0012(4) -0.0006(4)
C1 0.0107(6) 0.0163(7) 0.0150(6) 0.0002(5) 0.0022(5) -0.0001(5)
C2 0.0163(6) 0.0182(7) 0.0139(6) -0.0003(5) 0.0017(5) -0.0002(5)
C3 0.0166(7) 0.0187(7) 0.0165(7) 0.0037(6) 0.0009(5) 0.0004(5)
C4 0.0188(7) 0.0157(7) 0.0219(7) 0.0000(6) 0.0021(6) 0.0008(5)
C5 0.0174(7) 0.0181(7) 0.0178(7) -0.0026(6) 0.0026(5) -0.0007(5)
C6 0.0123(6) 0.0181(7) 0.0138(6) -0.0001(5) 0.0017(5) -0.0002(5)
C7 0.0133(6) 0.0187(7) 0.0150(6) 0.0008(5) 0.0025(5) -0.0005(5)
C8 0.0186(7) 0.0244(8) 0.0129(6) 0.0006(6) 0.0006(5) -0.0005(6)
C9 0.0208(7) 0.0241(8) 0.0159(7) 0.0056(6) 0.0002(5) -0.0005(6)
C10 0.0191(7) 0.0172(7) 0.0203(7) 0.0032(6) 0.0018(6) -0.0007(5)
C11 0.0165(7) 0.0186(7) 0.0159(7) 0.0003(5) 0.0017(5) -0.0016(5)
C12 0.0118(6) 0.0180(7) 0.0135(6) 0.0021(5) 0.0014(5) -0.0010(5)
C13 0.0179(7) 0.0146(7) 0.0126(6) -0.0014(5) -0.0006(5) -0.0015(5)
C14 0.0199(7) 0.0168(7) 0.0133(6) -0.0001(5) 0.0013(5) 0.0019(5)
C15 0.0227(7) 0.0224(8) 0.0134(6) -0.0014(6) 0.0038(5) 0.0033(6)
C16 0.0201(7) 0.0204(7) 0.0179(7) -0.0051(6) -0.0006(6) 0.0010(6)
C17 0.0262(8) 0.0188(7) 0.0214(7) 0.0029(6) 0.0014(6) 0.0017(6)
Cl1 0.01872(18) 0.01560(18) 0.01579(17) -0.00001(12) 0.00026(13) 0.00092(12)
O3 0.0296(6) 0.0164(5) 0.0336(6) 0.0012(5) -0.0027(5) 0.0039(5)
O4 0.0317(6) 0.0225(6) 0.0275(6) 0.0022(5) -0.0057(5) -0.0099(5)
O5 0.0309(6) 0.0370(7) 0.0203(6) 0.0073(5) -0.0076(5) -0.0065(5)
O6 0.0362(7) 0.0377(7) 0.0387(7) -0.0106(6) 0.0189(6) 0.0028(6)

loop_
_atom_type_symbol
_atom_type_description
_atom_type_scat_dispersion_real
_atom_type_scat_dispersion_imag
_atom_type_scat_source
C C 0.0033 0.0016 'International Tables Vol C Tables 4.2.6.8 and 6.1.1.4'
H H 0.0000 0.0000 'International Tables Vol C Tables 4.2.6.8 and 6.1.1.4'
Cl Cl 0.1484 0.1585 'International Tables Vol C Tables 4.2.6.8 and 6.1.1.4'
N N 0.0061 0.0033 'International Tables Vol C Tables 4.2.6.8 and 6.1.1.4'
O O 0.0106 0.0060 'International Tables Vol C Tables 4.2.6.8 and 6.1.1.4'
S S 0.1246 0.1234 'International Tables Vol C Tables 4.2.6.8 and 6.1.1.4'

loop_
_geom_angle_atom_site_label_1
_geom_angle_atom_site_label_2
_geom_angle_atom_site_label_3
_geom_angle
_geom_angle_site_symmetry_1
_geom_angle_site_symmetry_3
_geom_angle_publ_flag
C7 S1 C6 102.53(7) . . ?
C14 O1 C15 113.44(10) . . ?
C17 O2 C16 110.80(11) . . ?
C12 N1 C1 124.42(12) . . ?
C12 N1 C13 118.30(11) . . ?
C1 N1 C13 117.11(11) . . ?
N1 C1 C2 120.75(12) . . ?
N1 C1 C6 122.29(12) . . ?
C2 C1 C6 116.96(13) . . ?
C3 C2 C1 121.09(13) . . ?
C3 C2 H2 119.5 . . ?
C1 C2 H2 119.5 . . ?
C2 C3 C4 121.17(13) . . ?
C2 C3 H3 119.4 . . ?
C4 C3 H3 119.4 . . ?
C5 C4 C3 119.25(13) . . ?
C5 C4 H4 120.4 . . ?
C3 C4 H4 120.4 . . ?
C4 C5 C6 120.41(13) . . ?
C4 C5 H5 119.8 . . ?
C6 C5 H5 119.8 . . ?
C5 C6 C1 121.13(13) . . ?
C5 C6 S1 114.81(11) . . ?
C1 C6 S1 123.99(11) . . ?
C8 C7 C12 120.72(13) . . ?
C8 C7 S1 115.09(11) . . ?
C12 C7 S1 124.19(11) . . ?
C9 C8 C7 120.57(14) . . ?
C9 C8 H8 119.7 . . ?
C7 C8 H8 119.7 . . ?
C8 C9 C10 119.13(14) . . ?
C8 C9 H9 120.4 . . ?
C10 C9 H9 120.4 . . ?
C11 C10 C9 121.52(14) . . ?
C11 C10 H10 119.2 . . ?
C9 C10 H10 119.2 . . ?
C10 C11 C12 120.60(13) . . ?
C10 C11 H11 119.7 . . ?
C12 C11 H11 119.7 . . ?
N1 C12 C11 120.47(12) . . ?
N1 C12 C7 122.17(13) . . ?
C11 C12 C7 117.36(13) . . ?
N1 C13 C14 113.36(11) . . ?
N1 C13 H13A 108.9 . . ?
C14 C13 H13A 108.9 . . ?
N1 C13 H13B 108.9 . . ?
C14 C13 H13B 108.9 . . ?
H13A C13 H13B 107.7 . . ?
O1 C14 C13 108.54(11) . . ?
O1 C14 H14A 110.0 . . ?
C13 C14 H14A 110.0 . . ?
O1 C14 H14B 110.0 . . ?
C13 C14 H14B 110.0 . . ?
H14A C14 H14B 108.4 . . ?
O1 C15 C16 108.53(12) . . ?
O1 C15 H15A 110.0 . . ?
C16 C15 H15A 110.0 . . ?
O1 C15 H15B 110.0 . . ?
C16 C15 H15B 110.0 . . ?
H15A C15 H15B 108.4 . . ?
O2 C16 C15 109.21(12) . . ?
O2 C16 H16A 109.8 . . ?
C15 C16 H16A 109.8 . . ?
O2 C16 H16B 109.8 . . ?
C15 C16 H16B 109.8 . . ?
H16A C16 H16B 108.3 . . ?
O2 C17 H17A 109.5 . . ?
O2 C17 H17B 109.5 . . ?
H17A C17 H17B 109.5 . . ?
O2 C17 H17C 109.5 . . ?
H17A C17 H17C 109.5 . . ?
H17B C17 H17C 109.5 . . ?
O3 Cl1 O6 109.09(8) . . ?
O3 Cl1 O5 109.72(7) . . ?
O6 Cl1 O5 109.48(8) . . ?
O3 Cl1 O4 109.47(7) . . ?
O6 Cl1 O4 109.71(8) . . ?
O5 Cl1 O4 109.37(7) . . ?

loop_
_geom_bond_atom_site_label_1
_geom_bond_atom_site_label_2
_geom_bond_distance
_geom_bond_site_symmetry_2
_geom_bond_publ_flag
S1 C7 1.7225(15) . ?
S1 C6 1.7263(14) . ?
O1 C14 1.4158(17) . ?
O1 C15 1.4270(17) . ?
O2 C17 1.4140(18) . ?
O2 C16 1.4266(17) . ?
N1 C12 1.3931(17) . ?
N1 C1 1.3932(18) . ?
N1 C13 1.4905(17) . ?
C1 C2 1.4139(19) . ?
C1 C6 1.4173(19) . ?
C2 C3 1.375(2) . ?
C2 H2 0.9500 . ?
C3 C4 1.400(2) . ?
C3 H3 0.9500 . ?
C4 C5 1.374(2) . ?
C4 H4 0.9500 . ?
C5 C6 1.401(2) . ?
C5 H5 0.9500 . ?
C7 C8 1.4047(19) . ?
C7 C12 1.4176(19) . ?
C8 C9 1.370(2) . ?
C8 H8 0.9500 . ?
C9 C10 1.401(2) . ?
C9 H9 0.9500 . ?
C10 C11 1.374(2) . ?
C10 H10 0.9500 . ?
C11 C12 1.415(2) . ?
C11 H11 0.9500 . ?
C13 C14 1.5153(19) . ?
C13 H13A 0.9900 . ?
C13 H13B 0.9900 . ?
C14 H14A 0.9900 . ?
C14 H14B 0.9900 . ?
C15 C16 1.496(2) . ?
C15 H15A 0.9900 . ?
C15 H15B 0.9900 . ?
C16 H16A 0.9900 . ?
C16 H16B 0.9900 . ?
C17 H17A 0.9800 . ?
C17 H17B 0.9800 . ?
C17 H17C 0.9800 . ?
Cl1 O3 1.4334(11) . ?
Cl1 O6 1.4358(12) . ?
Cl1 O5 1.4370(12) . ?
Cl1 O4 1.4439(11) . ?

loop_
_geom_torsion_atom_site_label_1
_geom_torsion_atom_site_label_2
_geom_torsion_atom_site_label_3
_geom_torsion_atom_site_label_4
_geom_torsion
_geom_torsion_site_symmetry_1
_geom_torsion_site_symmetry_2
_geom_torsion_site_symmetry_3
_geom_torsion_site_symmetry_4
_geom_torsion_publ_flag
C12 N1 C1 C2 177.02(12) . . . . ?
C13 N1 C1 C2 -7.83(18) . . . . ?
C12 N1 C1 C6 -3.7(2) . . . . ?
C13 N1 C1 C6 171.44(12) . . . . ?
N1 C1 C2 C3 179.14(13) . . . . ?
C6 C1 C2 C3 -0.2(2) . . . . ?
C1 C2 C3 C4 0.8(2) . . . . ?
C2 C3 C4 C5 -0.8(2) . . . . ?
C3 C4 C5 C6 0.3(2) . . . . ?
C4 C5 C6 C1 0.3(2) . . . . ?
C4 C5 C6 S1 -176.80(11) . . . . ?
N1 C1 C6 C5 -179.64(13) . . . . ?
C2 C1 C6 C5 -0.34(19) . . . . ?
N1 C1 C6 S1 -2.84(19) . . . . ?
C2 C1 C6 S1 176.46(10) . . . . ?
C7 S1 C6 C5 -177.84(11) . . . . ?
C7 S1 C6 C1 5.18(13) . . . . ?
C6 S1 C7 C8 178.27(11) . . . . ?
C6 S1 C7 C12 -2.40(13) . . . . ?
C12 C7 C8 C9 2.9(2) . . . . ?
S1 C7 C8 C9 -177.78(12) . . . . ?
C7 C8 C9 C10 -0.1(2) . . . . ?
C8 C9 C10 C11 -1.8(2) . . . . ?
C9 C10 C11 C12 1.0(2) . . . . ?
C1 N1 C12 C11 -173.36(13) . . . . ?
C13 N1 C12 C11 11.54(18) . . . . ?
C1 N1 C12 C7 6.7(2) . . . . ?
C13 N1 C12 C7 -168.42(12) . . . . ?
C10 C11 C12 N1 -178.27(13) . . . . ?
C10 C11 C12 C7 1.7(2) . . . . ?
C8 C7 C12 N1 176.36(12) . . . . ?
S1 C7 C12 N1 -2.94(19) . . . . ?
C8 C7 C12 C11 -3.6(2) . . . . ?
S1 C7 C12 C11 177.1(1) . . . . ?
C12 N1 C13 C14 -97.46(14) . . . . ?
C1 N1 C13 C14 87.08(14) . . . . ?
C15 O1 C14 C13 162.09(12) . . . . ?
N1 C13 C14 O1 67.88(15) . . . . ?
C14 O1 C15 C16 -159.59(12) . . . . ?
C17 O2 C16 C15 162.76(12) . . . . ?
O1 C15 C16 O2 -70.57(15) . . . . ?
